data_7208747
loop_
_publ_author_name
'Long, Changbai'
'Fan, Huiqing'
'Li, Mengmeng'
'Li, Qiang'

_publ_section_title
;
 Effect of lanthanum and tungsten co-substitution on the structure and
 properties of new Aurivillius oxides Na0.5La0.5Bi2Nb2-xWxO9
;
_journal_issue 21
_journal_name_full CrystEngComm
_journal_page_first 7201
_journal_paper_doi 10.1039/c2ce25718a
_journal_volume 14
_journal_year 2012
_chemical_formula_sum 'Bi2 La0.5 Na0.5 Nb2 O9'
_chemical_formula_weight 828.71
_space_group_IT_number 36
_symmetry_cell_setting orthorhombic
_symmetry_space_group_name_Hall 'A -2 2a'
_symmetry_space_group_name_H-M 'A 21 a m'
_cell_angle_alpha 90.0
_cell_angle_beta 90.0
_cell_angle_gamma 90.0
_cell_formula_units_Z 4
_cell_length_a 5.49254(12)
_cell_length_b 5.47896(13)
_cell_length_c 24.8632(5)
_cell_measurement_temperature 298
_cell_volume 748.22(3)
_computing_structure_refinement GSAS
_diffrn_ambient_temperature 298
_diffrn_measurement_device_type 'X-Pert PRO MPD'
_pd_meas_2theta_range_inc 0.02
_pd_meas_2theta_range_max 130.0
_pd_meas_2theta_range_min 10.0
_pd_proc_2theta_range_inc 0.02
_pd_proc_2theta_range_max 130.0
_pd_proc_2theta_range_min 10.0
_refine_ls_goodness_of_fit_all 1.30
_refine_ls_matrix_type full
_refine_ls_number_parameters 72
_refine_ls_number_reflns 738
_refine_ls_number_restraints 0
_refine_ls_R_factor_gt 0.0876
_refine_ls_shift/su_max 0.05
_refine_ls_shift/su_mean 0.00
_refine_ls_wR_factor_ref 0.1122
_reflns_limit_h_max 6
_reflns_limit_h_min 0
_reflns_limit_k_max 6
_reflns_limit_k_min 0
_reflns_limit_l_max 30
_reflns_limit_l_min 0
_cod_data_source_file c2ce25718a.txt
_cod_data_source_block Na0.5La0.5Bi2Nb2O9
_cod_depositor_comments
;
The following automatic conversions were performed:

'_geom_bond_publ_flag' value 'N' changed to 'n' according to
/home/saulius/struct/CIF-dictionaries/cif_core.dic dictionary named
'cif_core.dic' version 2.4.2 from 2011-04-26 (234
times).

'_geom_angle_publ_flag' value 'N' changed to 'n' according
to /home/saulius/struct/CIF-dictionaries/cif_core.dic dictionary
named 'cif_core.dic' version 2.4.2 from 2011-04-26 (545 times).

Automatic conversion script
Id: cif_fix_values 1891 2012-01-12 08:04:46Z andrius 
;
_cod_original_cell_volume 748.219(28)
_cod_original_formula_sum 'Bi2.00 La0.50 Na0.50 Nb2 O9'
_cod_database_code 7208747

loop_
_symmetry_equiv_pos_site_id
_symmetry_equiv_pos_as_xyz
1 +x,+y,+z
2 +x+1/2,-y,-z
3 +x+1/2,-y,+z
4 +x,+y,-z
101 +x,+y+1/2,+z+1/2
102 +x+1/2,-y+1/2,-z+1/2
103 +x+1/2,-y+1/2,+z+1/2
104 +x,+y+1/2,-z+1/2

loop_
_atom_site_type_symbol
_atom_site_label
_atom_site_fract_x
_atom_site_fract_y
_atom_site_fract_z
_atom_site_occupancy
_atom_site_thermal_displace_type
_atom_site_U_iso_or_equiv
_atom_site_symmetry_multiplicity
Na Na1 0.0 0.2397(14) 0.0 0.4538(24) Uiso 0.0060(7) 4
La La1 0.0 0.2397(14) 0.0 0.361(7) Uiso 0.0060(7) 4
Bi Bi1 0.0 0.2397(14) 0.0 0.185(7) Uiso 0.0060(7) 4
Na Na2 0.5087(8) 0.7342(4) 0.20003(5) 0.0231(12) Uiso 0.02046(22) 8
La La2 0.5087(8) 0.7342(4) 0.20003(5) 0.0693(33) Uiso 0.02046(22) 8
Bi Bi2 0.5087(8) 0.7342(4) 0.20003(5) 0.9076(35) Uiso 0.02046(22) 8
Nb Nb1 0.4807(8) 0.7473(12) 0.41520(7) 1.0 Uiso 0.0046(5) 8
O O1 0.448(6) 0.222(9) 0.0 1.0 Uiso 0.0229(28) 4
O O2 0.455(5) 0.796(5) 0.3449(6) 1.0 Uiso 0.0229(28) 8
O O3 0.756(12) -0.024(10) 0.2450(12) 1.0 Uiso 0.0229(28) 8
O O4 0.672(5) 0.992(6) 0.0871(7) 1.0 Uiso 0.0229(28) 8
O O5 0.761(9) 0.971(7) 0.5724(6) 1.0 Uiso 0.0229(28) 8

loop_
_atom_type_symbol
_atom_type_number_in_cell
Na 2.0
La 2.0
Bi 8.0
Nb 8
O 36.0

loop_
_diffrn_radiation_wavelength
_diffrn_radiation_wavelength_wt
_diffrn_radiation_type
1.540598 1.000 CuK\a1
1.544426 0.500 CuK\a2

loop_
_geom_angle_atom_site_label_1
_geom_angle_atom_site_label_2
_geom_angle_atom_site_label_3
_geom_angle
_geom_angle_site_symmetry_1
_geom_angle_site_symmetry_3
_geom_angle_publ_flag
Na1 Na1 Na1 92.55(33) 2_455 2_555 n
Na1 Na1 Nb1 124.97(24) 2_455 101_544 n
Na1 Na1 Nb1 124.97(24) 2_455 104_545 n
Na1 Na1 O1 134.0(12) 2_455 1_555 n
Na1 Na1 O1 39.8(8) 2_455 2_455 n
Na1 Na1 O4 85.8(6) 2_455 2_465 n
Na1 Na1 O4 85.8(6) 2_455 3_465 n
Na1 Na1 O5 88.4(10) 2_455 101_444 n
Na1 Na1 O5 139.7(7) 2_455 102_465 n
Na1 Na1 O5 139.7(7) 2_455 103_464 n
Na1 Na1 O5 88.4(10) 2_455 104_445 n
Na1 Na1 Nb1 56.22(10) 2_555 101_544 n
Na1 Na1 Nb1 56.22(10) 2_555 104_545 n
Na1 Na1 O1 41.5(11) 2_555 1_555 n
Na1 Na1 O1 52.8(8) 2_555 2_455 n
Na1 Na1 O4 54.5(6) 2_555 2_465 n
Na1 Na1 O4 54.5(6) 2_555 3_465 n
Na1 Na1 O5 135.3(8) 2_555 101_444 n
Na1 Na1 O5 91.2(10) 2_555 102_465 n
Na1 Na1 O5 91.2(10) 2_555 103_464 n
Na1 Na1 O5 135.3(8) 2_555 104_445 n
Nb1 Na1 Nb1 77.22(11) 101_544 104_545 n
Nb1 Na1 O1 38.72(10) 101_544 1_555 n
Nb1 Na1 O1 95.8(6) 101_544 2_455 n
Nb1 Na1 O4 39.4(6) 101_544 2_465 n
Nb1 Na1 O4 103.6(6) 101_544 3_465 n
Nb1 Na1 O5 146.3(10) 101_544 101_444 n
Nb1 Na1 O5 35.9(9) 101_544 102_465 n
Nb1 Na1 O5 89.6(9) 101_544 103_464 n
Nb1 Na1 O5 87.4(10) 101_544 104_445 n
Nb1 Na1 O1 38.72(10) 104_545 1_555 n
Nb1 Na1 O1 95.8(6) 104_545 2_455 n
Nb1 Na1 O4 103.6(6) 104_545 2_465 n
Nb1 Na1 O4 39.4(6) 104_545 3_465 n
Nb1 Na1 O5 87.4(10) 104_545 101_444 n
Nb1 Na1 O5 89.6(9) 104_545 102_465 n
Nb1 Na1 O5 35.9(9) 104_545 103_464 n
Nb1 Na1 O5 146.3(10) 104_545 104_445 n
O1 Na1 O1 94.2(13) 1_555 2_455 n
O1 Na1 O4 68.3(8) 1_555 2_465 n
O1 Na1 O4 68.3(8) 1_555 3_465 n
O1 Na1 O5 122.1(12) 1_555 101_444 n
O1 Na1 O5 60.6(12) 1_555 102_465 n
O1 Na1 O5 60.6(12) 1_555 103_464 n
O1 Na1 O5 122.1(12) 1_555 104_445 n
O1 Na1 O4 64.5(7) 2_455 2_465 n
O1 Na1 O4 64.5(7) 2_455 3_465 n
O1 Na1 O5 115.7(10) 2_455 101_444 n
O1 Na1 O5 128.4(9) 2_455 102_465 n
O1 Na1 O5 128.4(9) 2_455 103_464 n
O1 Na1 O5 115.7(10) 2_455 104_445 n
O4 Na1 O4 107.7(11) 2_465 3_465 n
O4 Na1 O5 169.0(11) 2_465 101_444 n
O4 Na1 O5 64.4(9) 2_465 102_465 n
O4 Na1 O5 127.4(11) 2_465 103_464 n
O4 Na1 O5 81.1(9) 2_465 104_445 n
O4 Na1 O5 81.1(9) 3_465 101_444 n
O4 Na1 O5 127.4(11) 3_465 102_465 n
O4 Na1 O5 64.4(9) 3_465 103_464 n
O4 Na1 O5 169.0(11) 3_465 104_445 n
O5 Na1 O5 115.8(4) 101_444 102_465 n
O5 Na1 O5 61.95(33) 101_444 103_464 n
O5 Na1 O5 89.3(16) 101_444 104_445 n
O5 Na1 O5 80.2(13) 102_465 103_464 n
O5 Na1 O5 61.95(33) 102_465 104_445 n
O5 Na1 O5 115.8(4) 103_464 104_445 n
O1 La1 O1 94.2(13) 1_555 2_455 n
O1 La1 O4 68.3(8) 1_555 2_465 n
O1 La1 O4 68.3(8) 1_555 3_465 n
O1 La1 O5 122.1(12) 1_555 101_444 n
O1 La1 O5 122.1(12) 1_555 104_445 n
O1 La1 O4 64.5(7) 2_455 2_465 n
O1 La1 O4 64.5(7) 2_455 3_465 n
O1 La1 O5 115.7(10) 2_455 101_444 n
O1 La1 O5 115.7(10) 2_455 104_445 n
O4 La1 O4 107.7(11) 2_465 3_465 n
O4 La1 O5 169.0(11) 2_465 101_444 n
O4 La1 O5 81.1(9) 2_465 104_445 n
O4 La1 O5 81.1(9) 3_465 101_444 n
O4 La1 O5 169.0(11) 3_465 104_445 n
O5 La1 O5 89.3(16) 101_444 104_445 n
O1 Bi1 O1 94.2(13) 1_555 2_455 n
O1 Bi1 O5 122.1(12) 1_555 101_444 n
O1 Bi1 O5 122.1(12) 1_555 104_445 n
O1 Bi1 O5 115.7(10) 2_455 101_444 n
O1 Bi1 O5 115.7(10) 2_455 104_445 n
O5 Bi1 O5 89.3(16) 101_444 104_445 n
La2 La2 La2 93.89(11) 3_465 3_565 n
La2 La2 La2 59.385(31) 3_465 102_465 n
La2 La2 La2 124.97(9) 3_465 102_565 n
La2 La2 La2 59.62(4) 3_465 104_545 n
La2 La2 La2 120.38(4) 3_465 104_555 n
La2 La2 O2 128.5(6) 3_465 102_565 n
La2 La2 O2 45.8(5) 3_465 104_545 n
La2 La2 O3 149.4(11) 3_465 1_565 n
La2 La2 O3 91.7(15) 3_465 3_465 n
La2 La2 O3 37.3(11) 3_465 102_455 n
La2 La2 O3 90.6(15) 3_465 104_555 n
La2 La2 Na2 0.0 3_465 3_465 n
La2 La2 Na2 93.89(11) 3_465 3_565 n
La2 La2 Na2 59.385(31) 3_465 102_465 n
La2 La2 Na2 124.97(9) 3_465 102_565 n
La2 La2 Na2 59.62(4) 3_465 104_545 n
La2 La2 Na2 120.38(4) 3_465 104_555 n
La2 La2 La2 124.97(9) 3_565 102_465 n
La2 La2 La2 59.385(31) 3_565 102_565 n
La2 La2 La2 59.62(4) 3_565 104_545 n
La2 La2 La2 120.38(4) 3_565 104_555 n
La2 La2 O2 45.2(6) 3_565 102_565 n
La2 La2 O2 57.7(6) 3_565 104_545 n
La2 La2 O3 87.7(16) 3_565 1_565 n
La2 La2 O3 151.6(10) 3_565 3_465 n
La2 La2 O3 95.9(15) 3_565 102_455 n
La2 La2 O3 35.0(11) 3_565 104_555 n
La2 La2 Na2 93.89(11) 3_565 3_465 n
La2 La2 Na2 0.0 3_565 3_565 n
La2 La2 Na2 124.97(9) 3_565 102_465 n
La2 La2 Na2 59.385(31) 3_565 102_565 n
La2 La2 Na2 59.62(4) 3_565 104_545 n
La2 La2 Na2 120.38(4) 3_565 104_555 n
La2 La2 La2 95.58(6) 102_465 102_565 n
La2 La2 La2 65.44(7) 102_465 104_545 n
La2 La2 La2 60.99(7) 102_465 104_555 n
La2 La2 O2 162.4(4) 102_465 102_565 n
La2 La2 O2 103.9(5) 102_465 104_545 n
La2 La2 O3 95.0(13) 102_465 1_565 n
La2 La2 O3 39.1(13) 102_465 3_465 n
La2 La2 O3 33.3(14) 102_465 102_455 n
La2 La2 O3 93.7(12) 102_465 104_555 n
La2 La2 Na2 59.385(31) 102_465 3_465 n
La2 La2 Na2 124.97(9) 102_465 3_565 n
La2 La2 Na2 0.0 102_465 102_465 n
La2 La2 Na2 95.58(6) 102_465 102_565 n
La2 La2 Na2 65.44(7) 102_465 104_545 n
La2 La2 Na2 60.99(7) 102_465 104_555 n
La2 La2 La2 65.44(7) 102_565 104_545 n
La2 La2 La2 60.99(7) 102_565 104_555 n
La2 La2 O2 66.9(4) 102_565 102_565 n
La2 La2 O2 113.9(5) 102_565 104_545 n
La2 La2 O3 34.4(14) 102_565 1_565 n
La2 La2 O3 94.9(12) 102_565 3_465 n
La2 La2 O3 94.2(13) 102_565 102_455 n
La2 La2 O3 39.1(13) 102_565 104_555 n
La2 La2 Na2 124.97(9) 102_565 3_465 n
La2 La2 Na2 59.385(31) 102_565 3_565 n
La2 La2 Na2 95.58(6) 102_565 102_465 n
La2 La2 Na2 0.0 102_565 102_565 n
La2 La2 Na2 65.44(7) 102_565 104_545 n
La2 La2 Na2 60.99(7) 102_565 104_555 n
La2 La2 La2 95.58(6) 104_545 104_555 n
La2 La2 O2 103.5(5) 104_545 102_565 n
La2 La2 O2 67.3(4) 104_545 104_545 n
La2 La2 O3 96.0(11) 104_545 1_565 n
La2 La2 O3 100.3(10) 104_545 3_465 n
La2 La2 O3 38.6(15) 104_545 102_455 n
La2 La2 O3 34.6(15) 104_545 104_555 n
La2 La2 Na2 59.62(4) 104_545 3_465 n
La2 La2 Na2 59.62(4) 104_545 3_565 n
La2 La2 Na2 65.44(7) 104_545 102_465 n
La2 La2 Na2 65.44(7) 104_545 102_565 n
La2 La2 Na2 0.0 104_545 104_545 n
La2 La2 Na2 95.58(6) 104_545 104_555 n
La2 La2 O2 108.9(5) 104_555 102_565 n
La2 La2 O2 161.6(4) 104_555 104_545 n
La2 La2 O3 38.1(15) 104_555 1_565 n
La2 La2 O3 36.2(14) 104_555 3_465 n
La2 La2 O3 88.3(12) 104_555 102_455 n
La2 La2 O3 93.1(11) 104_555 104_555 n
La2 La2 Na2 120.38(4) 104_555 3_465 n
La2 La2 Na2 120.38(4) 104_555 3_565 n
La2 La2 Na2 60.99(7) 104_555 102_465 n
La2 La2 Na2 60.99(7) 104_555 102_565 n
La2 La2 Na2 95.58(6) 104_555 104_545 n
La2 La2 Na2 0.0 104_555 104_555 n
O2 La2 O2 82.7(8) 102_565 104_545 n
O2 La2 O3 71.8(15) 102_565 1_565 n
O2 La2 O3 139.7(16) 102_565 3_465 n
O2 La2 O3 141.0(16) 102_565 102_455 n
O2 La2 O3 71.7(14) 102_565 104_555 n
O2 La2 Na2 128.5(6) 102_565 3_465 n
O2 La2 Na2 45.2(6) 102_565 3_565 n
O2 La2 Na2 162.4(4) 102_565 102_465 n
O2 La2 Na2 66.9(4) 102_565 102_565 n
O2 La2 Na2 103.5(5) 102_565 104_545 n
O2 La2 Na2 108.9(5) 102_565 104_555 n
O2 La2 O3 145.4(17) 104_545 1_565 n
O2 La2 O3 137.0(16) 104_545 3_465 n
O2 La2 O3 74.1(13) 104_545 102_455 n
O2 La2 O3 76.6(13) 104_545 104_555 n
O2 La2 Na2 45.8(5) 104_545 3_465 n
O2 La2 Na2 57.7(6) 104_545 3_565 n
O2 La2 Na2 103.9(5) 104_545 102_465 n
O2 La2 Na2 113.9(5) 104_545 102_565 n
O2 La2 Na2 67.3(4) 104_545 104_545 n
O2 La2 Na2 161.6(4) 104_545 104_555 n
O3 La2 O3 73.8(6) 1_565 3_465 n
O3 La2 O3 112.2(10) 1_565 102_455 n
O3 La2 O3 73.5(15) 1_565 104_555 n
O3 La2 Na2 149.4(11) 1_565 3_465 n
O3 La2 Na2 87.7(16) 1_565 3_565 n
O3 La2 Na2 95.0(13) 1_565 102_465 n
O3 La2 Na2 34.4(14) 1_565 102_565 n
O3 La2 Na2 96.0(11) 1_565 104_545 n
O3 La2 Na2 38.1(15) 1_565 104_555 n
O3 La2 O3 72.4(15) 3_465 102_455 n
O3 La2 O3 117.2(10) 3_465 104_555 n
O3 La2 Na2 91.7(15) 3_465 3_465 n
O3 La2 Na2 151.6(10) 3_465 3_565 n
O3 La2 Na2 39.1(13) 3_465 102_465 n
O3 La2 Na2 94.9(12) 3_465 102_565 n
O3 La2 Na2 100.3(10) 3_465 104_545 n
O3 La2 Na2 36.2(14) 3_465 104_555 n
O3 La2 O3 72.7(7) 102_455 104_555 n
O3 La2 Na2 37.3(11) 102_455 3_465 n
O3 La2 Na2 95.9(15) 102_455 3_565 n
O3 La2 Na2 33.3(14) 102_455 102_465 n
O3 La2 Na2 94.2(13) 102_455 102_565 n
O3 La2 Na2 38.6(15) 102_455 104_545 n
O3 La2 Na2 88.3(12) 102_455 104_555 n
O3 La2 Na2 90.6(15) 104_555 3_465 n
O3 La2 Na2 35.0(11) 104_555 3_565 n
O3 La2 Na2 93.7(12) 104_555 102_465 n
O3 La2 Na2 39.1(13) 104_555 102_565 n
O3 La2 Na2 34.6(15) 104_555 104_545 n
O3 La2 Na2 93.1(11) 104_555 104_555 n
Na2 La2 Na2 93.89(11) 3_465 3_565 n
Na2 La2 Na2 59.385(31) 3_465 102_465 n
Na2 La2 Na2 124.97(9) 3_465 102_565 n
Na2 La2 Na2 59.62(4) 3_465 104_545 n
Na2 La2 Na2 120.38(4) 3_465 104_555 n
Na2 La2 Na2 124.97(9) 3_565 102_465 n
Na2 La2 Na2 59.385(31) 3_565 102_565 n
Na2 La2 Na2 59.62(4) 3_565 104_545 n
Na2 La2 Na2 120.38(4) 3_565 104_555 n
Na2 La2 Na2 95.58(6) 102_465 102_565 n
Na2 La2 Na2 65.44(7) 102_465 104_545 n
Na2 La2 Na2 60.99(7) 102_465 104_555 n
Na2 La2 Na2 65.44(7) 102_565 104_545 n
Na2 La2 Na2 60.99(7) 102_565 104_555 n
Na2 La2 Na2 95.58(6) 104_545 104_555 n
O3 Bi2 O3 73.8(6) 1_565 3_465 n
O3 Bi2 O3 112.2(10) 1_565 102_455 n
O3 Bi2 O3 73.5(15) 1_565 104_555 n
O3 Bi2 O3 72.4(15) 3_465 102_455 n
O3 Bi2 O3 117.2(10) 3_465 104_555 n
O3 Bi2 O3 72.7(7) 102_455 104_555 n
Na1 Nb1 O1 46.5(9) 101_555 101_555 n
Na1 Nb1 O2 123.6(9) 101_555 1_555 n
Na1 Nb1 O4 52.5(6) 101_555 102_465 n
Na1 Nb1 O4 118.6(8) 101_555 104_545 n
Na1 Nb1 O5 55.8(11) 101_555 2_476 n
Na1 Nb1 O5 121.0(9) 101_555 4_556 n
O1 Nb1 O2 169.3(14) 101_555 1_555 n
O1 Nb1 O4 85.3(12) 101_555 102_465 n
O1 Nb1 O4 91.8(13) 101_555 104_545 n
O1 Nb1 O5 81.1(13) 101_555 2_476 n
O1 Nb1 O5 87.3(12) 101_555 4_556 n
O2 Nb1 O4 90.1(10) 1_555 102_465 n
O2 Nb1 O4 97.8(11) 1_555 104_545 n
O2 Nb1 O5 89.3(10) 1_555 2_476 n
O2 Nb1 O5 97.1(11) 1_555 4_556 n
O4 Nb1 O4 89.1(4) 102_465 104_545 n
O4 Nb1 O5 90.0(16) 102_465 2_476 n
O4 Nb1 O5 172.6(7) 102_465 4_556 n
O4 Nb1 O5 172.9(8) 104_545 2_476 n
O4 Nb1 O5 91.8(16) 104_545 4_556 n
O5 Nb1 O5 88.1(4) 2_476 4_556 n
Na1 O1 Na1 98.8(15) 1_555 2_555 n
Na1 O1 La1 0.0 1_555 1_555 n
Na1 O1 La1 98.8(15) 1_555 2_555 n
Na1 O1 Bi1 0.0 1_555 1_555 n
Na1 O1 Bi1 98.8(15) 1_555 2_555 n
Na1 O1 Nb1 94.8(9) 1_555 101_544 n
Na1 O1 Nb1 94.8(9) 1_555 104_545 n
Na1 O1 La1 98.8(15) 2_555 1_555 n
Na1 O1 La1 0.0 2_555 2_555 n
Na1 O1 Bi1 98.8(15) 2_555 1_555 n
Na1 O1 Bi1 0.0 2_555 2_555 n
Na1 O1 Nb1 93.2(13) 2_555 101_544 n
Na1 O1 Nb1 93.2(13) 2_555 104_545 n
La1 O1 La1 98.8(15) 1_555 2_555 n
La1 O1 Bi1 0.0 1_555 1_555 n
La1 O1 Bi1 98.8(15) 1_555 2_555 n
La1 O1 Nb1 94.8(9) 1_555 101_544 n
La1 O1 Nb1 94.8(9) 1_555 104_545 n
La1 O1 Bi1 98.8(15) 2_555 1_555 n
La1 O1 Bi1 0.0 2_555 2_555 n
La1 O1 Nb1 93.2(13) 2_555 101_544 n
La1 O1 Nb1 93.2(13) 2_555 104_545 n
Bi1 O1 Bi1 98.8(15) 1_555 2_555 n
Bi1 O1 Nb1 94.8(9) 1_555 101_544 n
Bi1 O1 Nb1 94.8(9) 1_555 104_545 n
Bi1 O1 Nb1 93.2(13) 2_555 101_544 n
Bi1 O1 Nb1 93.2(13) 2_555 104_545 n
Nb1 O1 Nb1 167.6(22) 101_544 104_545 n
La2 O2 La2 89.0(7) 102_465 104_555 n
La2 O2 Nb1 118.2(12) 102_465 1_555 n
La2 O2 Na2 0.0 102_465 102_465 n
La2 O2 Na2 89.0(7) 102_465 104_555 n
La2 O2 Nb1 122.6(13) 104_555 1_555 n
La2 O2 Na2 89.0(7) 104_555 102_465 n
La2 O2 Na2 0.0 104_555 104_555 n
Nb1 O2 Na2 118.2(12) 1_555 102_465 n
Nb1 O2 Na2 122.6(13) 1_555 104_555 n
Na2 O2 Na2 89.0(7) 102_465 104_555 n
La2 O3 La2 121.4(13) 1_545 3_565 n
La2 O3 La2 112.3(23) 1_545 102_555 n
La2 O3 La2 107.3(27) 1_545 104_545 n
La2 O3 Bi2 0.0 1_545 1_545 n
La2 O3 Bi2 121.4(13) 1_545 3_565 n
La2 O3 Bi2 112.3(23) 1_545 102_555 n
La2 O3 Bi2 107.3(27) 1_545 104_545 n
La2 O3 Na2 0.0 1_545 1_545 n
La2 O3 Na2 121.4(13) 1_545 3_565 n
La2 O3 Na2 112.3(23) 1_545 102_555 n
La2 O3 Na2 107.3(27) 1_545 104_545 n
La2 O3 La2 105.3(26) 3_565 102_555 n
La2 O3 La2 101.7(20) 3_565 104_545 n
La2 O3 Bi2 121.4(13) 3_565 1_545 n
La2 O3 Bi2 0.0 3_565 3_565 n
La2 O3 Bi2 105.3(26) 3_565 102_555 n
La2 O3 Bi2 101.7(20) 3_565 104_545 n
La2 O3 Na2 121.4(13) 3_565 1_545 n
La2 O3 Na2 0.0 3_565 3_565 n
La2 O3 Na2 105.3(26) 3_565 102_555 n
La2 O3 Na2 101.7(20) 3_565 104_545 n
La2 O3 La2 107.7(12) 102_555 104_545 n
La2 O3 Bi2 112.3(23) 102_555 1_545 n
La2 O3 Bi2 105.3(26) 102_555 3_565 n
La2 O3 Bi2 0.0 102_555 102_555 n
La2 O3 Bi2 107.7(12) 102_555 104_545 n
La2 O3 Na2 112.3(23) 102_555 1_545 n
La2 O3 Na2 105.3(26) 102_555 3_565 n
La2 O3 Na2 0.0 102_555 102_555 n
La2 O3 Na2 107.7(12) 102_555 104_545 n
La2 O3 Bi2 107.3(27) 104_545 1_545 n
La2 O3 Bi2 101.7(20) 104_545 3_565 n
La2 O3 Bi2 107.7(12) 104_545 102_555 n
La2 O3 Bi2 0.0 104_545 104_545 n
La2 O3 Na2 107.3(27) 104_545 1_545 n
La2 O3 Na2 101.7(20) 104_545 3_565 n
La2 O3 Na2 107.7(12) 104_545 102_555 n
La2 O3 Na2 0.0 104_545 104_545 n
Bi2 O3 Bi2 121.4(13) 1_545 3_565 n
Bi2 O3 Bi2 112.3(23) 1_545 102_555 n
Bi2 O3 Bi2 107.3(27) 1_545 104_545 n
Bi2 O3 Na2 0.0 1_545 1_545 n
Bi2 O3 Na2 121.4(13) 1_545 3_565 n
Bi2 O3 Na2 112.3(23) 1_545 102_555 n
Bi2 O3 Na2 107.3(27) 1_545 104_545 n
Bi2 O3 Bi2 105.3(26) 3_565 102_555 n
Bi2 O3 Bi2 101.7(20) 3_565 104_545 n
Bi2 O3 Na2 121.4(13) 3_565 1_545 n
Bi2 O3 Na2 0.0 3_565 3_565 n
Bi2 O3 Na2 105.3(26) 3_565 102_555 n
Bi2 O3 Na2 101.7(20) 3_565 104_545 n
Bi2 O3 Bi2 107.7(12) 102_555 104_545 n
Bi2 O3 Na2 112.3(23) 102_555 1_545 n
Bi2 O3 Na2 105.3(26) 102_555 3_565 n
Bi2 O3 Na2 0.0 102_555 102_555 n
Bi2 O3 Na2 107.7(12) 102_555 104_545 n
Bi2 O3 Na2 107.3(27) 104_545 1_545 n
Bi2 O3 Na2 101.7(20) 104_545 3_565 n
Bi2 O3 Na2 107.7(12) 104_545 102_555 n
Bi2 O3 Na2 0.0 104_545 104_545 n
Na2 O3 Na2 121.4(13) 1_545 3_565 n
Na2 O3 Na2 112.3(23) 1_545 102_555 n
Na2 O3 Na2 107.3(27) 1_545 104_545 n
Na2 O3 Na2 105.3(26) 3_565 102_555 n
Na2 O3 Na2 101.7(20) 3_565 104_545 n
Na2 O3 Na2 107.7(12) 102_555 104_545 n
Na1 O4 La1 0.0 2_565 2_565 n
Na1 O4 Nb1 88.2(9) 2_565 102_565 n
Na1 O4 Nb1 98.1(10) 2_565 104_555 n
La1 O4 Nb1 88.2(9) 2_565 102_565 n
La1 O4 Nb1 98.1(10) 2_565 104_555 n
Nb1 O4 Nb1 164.2(17) 102_565 104_555 n
Na1 O5 Na1 95.2(5) 101_655 102_565 n
Na1 O5 La1 0.0 101_655 101_655 n
Na1 O5 Bi1 0.0 101_655 101_655 n
Na1 O5 Nb1 100.6(18) 101_655 2_576 n
Na1 O5 Nb1 101.6(14) 101_655 4_556 n
Na1 O5 La1 95.2(5) 102_565 101_655 n
Na1 O5 Bi1 95.2(5) 102_565 101_655 n
Na1 O5 Nb1 88.3(13) 102_565 2_576 n
Na1 O5 Nb1 92.9(17) 102_565 4_556 n
La1 O5 Bi1 0.0 101_655 101_655 n
La1 O5 Nb1 100.6(18) 101_655 2_576 n
La1 O5 Nb1 101.6(14) 101_655 4_556 n
Bi1 O5 Nb1 100.6(18) 101_655 2_576 n
Bi1 O5 Nb1 101.6(14) 101_655 4_556 n
Nb1 O5 Nb1 157.6(17) 2_576 4_556 n
La2 Na2 La2 93.89(11) 3_465 3_565 n
La2 Na2 La2 59.385(31) 3_465 102_465 n
La2 Na2 La2 124.97(9) 3_465 102_565 n
La2 Na2 La2 59.62(4) 3_465 104_545 n
La2 Na2 La2 120.38(4) 3_465 104_555 n
La2 Na2 O2 128.5(6) 3_465 102_565 n
La2 Na2 O2 45.8(5) 3_465 104_545 n
La2 Na2 O3 149.4(11) 3_465 1_565 n
La2 Na2 O3 91.7(15) 3_465 3_465 n
La2 Na2 O3 37.3(11) 3_465 102_455 n
La2 Na2 O3 90.6(15) 3_465 104_555 n
La2 Na2 Na2 0.0 3_465 3_465 n
La2 Na2 Na2 93.89(11) 3_465 3_565 n
La2 Na2 Na2 59.385(31) 3_465 102_465 n
La2 Na2 Na2 124.97(9) 3_465 102_565 n
La2 Na2 Na2 59.62(4) 3_465 104_545 n
La2 Na2 Na2 120.38(4) 3_465 104_555 n
La2 Na2 La2 124.97(9) 3_565 102_465 n
La2 Na2 La2 59.385(31) 3_565 102_565 n
La2 Na2 La2 59.62(4) 3_565 104_545 n
La2 Na2 La2 120.38(4) 3_565 104_555 n
La2 Na2 O2 45.2(6) 3_565 102_565 n
La2 Na2 O2 57.7(6) 3_565 104_545 n
La2 Na2 O3 87.7(16) 3_565 1_565 n
La2 Na2 O3 151.6(10) 3_565 3_465 n
La2 Na2 O3 95.9(15) 3_565 102_455 n
La2 Na2 O3 35.0(11) 3_565 104_555 n
La2 Na2 Na2 93.89(11) 3_565 3_465 n
La2 Na2 Na2 0.0 3_565 3_565 n
La2 Na2 Na2 124.97(9) 3_565 102_465 n
La2 Na2 Na2 59.385(31) 3_565 102_565 n
La2 Na2 Na2 59.62(4) 3_565 104_545 n
La2 Na2 Na2 120.38(4) 3_565 104_555 n
La2 Na2 La2 95.58(6) 102_465 102_565 n
La2 Na2 La2 65.44(7) 102_465 104_545 n
La2 Na2 La2 60.99(7) 102_465 104_555 n
La2 Na2 O2 162.4(4) 102_465 102_565 n
La2 Na2 O2 103.9(5) 102_465 104_545 n
La2 Na2 O3 95.0(13) 102_465 1_565 n
La2 Na2 O3 39.1(13) 102_465 3_465 n
La2 Na2 O3 33.3(14) 102_465 102_455 n
La2 Na2 O3 93.7(12) 102_465 104_555 n
La2 Na2 Na2 59.385(31) 102_465 3_465 n
La2 Na2 Na2 124.97(9) 102_465 3_565 n
La2 Na2 Na2 0.0 102_465 102_465 n
La2 Na2 Na2 95.58(6) 102_465 102_565 n
La2 Na2 Na2 65.44(7) 102_465 104_545 n
La2 Na2 Na2 60.99(7) 102_465 104_555 n
La2 Na2 La2 65.44(7) 102_565 104_545 n
La2 Na2 La2 60.99(7) 102_565 104_555 n
La2 Na2 O2 66.9(4) 102_565 102_565 n
La2 Na2 O2 113.9(5) 102_565 104_545 n
La2 Na2 O3 34.4(14) 102_565 1_565 n
La2 Na2 O3 94.9(12) 102_565 3_465 n
La2 Na2 O3 94.2(13) 102_565 102_455 n
La2 Na2 O3 39.1(13) 102_565 104_555 n
La2 Na2 Na2 124.97(9) 102_565 3_465 n
La2 Na2 Na2 59.385(31) 102_565 3_565 n
La2 Na2 Na2 95.58(6) 102_565 102_465 n
La2 Na2 Na2 0.0 102_565 102_565 n
La2 Na2 Na2 65.44(7) 102_565 104_545 n
La2 Na2 Na2 60.99(7) 102_565 104_555 n
La2 Na2 La2 95.58(6) 104_545 104_555 n
La2 Na2 O2 103.5(5) 104_545 102_565 n
La2 Na2 O2 67.3(4) 104_545 104_545 n
La2 Na2 O3 96.0(11) 104_545 1_565 n
La2 Na2 O3 100.3(10) 104_545 3_465 n
La2 Na2 O3 38.6(15) 104_545 102_455 n
La2 Na2 O3 34.6(15) 104_545 104_555 n
La2 Na2 Na2 59.62(4) 104_545 3_465 n
La2 Na2 Na2 59.62(4) 104_545 3_565 n
La2 Na2 Na2 65.44(7) 104_545 102_465 n
La2 Na2 Na2 65.44(7) 104_545 102_565 n
La2 Na2 Na2 0.0 104_545 104_545 n
La2 Na2 Na2 95.58(6) 104_545 104_555 n
La2 Na2 O2 108.9(5) 104_555 102_565 n
La2 Na2 O2 161.6(4) 104_555 104_545 n
La2 Na2 O3 38.1(15) 104_555 1_565 n
La2 Na2 O3 36.2(14) 104_555 3_465 n
La2 Na2 O3 88.3(12) 104_555 102_455 n
La2 Na2 O3 93.1(11) 104_555 104_555 n
La2 Na2 Na2 120.38(4) 104_555 3_465 n
La2 Na2 Na2 120.38(4) 104_555 3_565 n
La2 Na2 Na2 60.99(7) 104_555 102_465 n
La2 Na2 Na2 60.99(7) 104_555 102_565 n
La2 Na2 Na2 95.58(6) 104_555 104_545 n
La2 Na2 Na2 0.0 104_555 104_555 n
O2 Na2 O2 82.7(8) 102_565 104_545 n
O2 Na2 O3 71.8(15) 102_565 1_565 n
O2 Na2 O3 139.7(16) 102_565 3_465 n
O2 Na2 O3 141.0(16) 102_565 102_455 n
O2 Na2 O3 71.7(14) 102_565 104_555 n
O2 Na2 Na2 128.5(6) 102_565 3_465 n
O2 Na2 Na2 45.2(6) 102_565 3_565 n
O2 Na2 Na2 162.4(4) 102_565 102_465 n
O2 Na2 Na2 66.9(4) 102_565 102_565 n
O2 Na2 Na2 103.5(5) 102_565 104_545 n
O2 Na2 Na2 108.9(5) 102_565 104_555 n
O2 Na2 O3 145.4(17) 104_545 1_565 n
O2 Na2 O3 137.0(16) 104_545 3_465 n
O2 Na2 O3 74.1(13) 104_545 102_455 n
O2 Na2 O3 76.6(13) 104_545 104_555 n
O2 Na2 Na2 45.8(5) 104_545 3_465 n
O2 Na2 Na2 57.7(6) 104_545 3_565 n
O2 Na2 Na2 103.9(5) 104_545 102_465 n
O2 Na2 Na2 113.9(5) 104_545 102_565 n
O2 Na2 Na2 67.3(4) 104_545 104_545 n
O2 Na2 Na2 161.6(4) 104_545 104_555 n
O3 Na2 O3 73.8(6) 1_565 3_465 n
O3 Na2 O3 112.2(10) 1_565 102_455 n
O3 Na2 O3 73.5(15) 1_565 104_555 n
O3 Na2 Na2 149.4(11) 1_565 3_465 n
O3 Na2 Na2 87.7(16) 1_565 3_565 n
O3 Na2 Na2 95.0(13) 1_565 102_465 n
O3 Na2 Na2 34.4(14) 1_565 102_565 n
O3 Na2 Na2 96.0(11) 1_565 104_545 n
O3 Na2 Na2 38.1(15) 1_565 104_555 n
O3 Na2 O3 72.4(15) 3_465 102_455 n
O3 Na2 O3 117.2(10) 3_465 104_555 n
O3 Na2 Na2 91.7(15) 3_465 3_465 n
O3 Na2 Na2 151.6(10) 3_465 3_565 n
O3 Na2 Na2 39.1(13) 3_465 102_465 n
O3 Na2 Na2 94.9(12) 3_465 102_565 n
O3 Na2 Na2 100.3(10) 3_465 104_545 n
O3 Na2 Na2 36.2(14) 3_465 104_555 n
O3 Na2 O3 72.7(7) 102_455 104_555 n
O3 Na2 Na2 37.3(11) 102_455 3_465 n
O3 Na2 Na2 95.9(15) 102_455 3_565 n
O3 Na2 Na2 33.3(14) 102_455 102_465 n
O3 Na2 Na2 94.2(13) 102_455 102_565 n
O3 Na2 Na2 38.6(15) 102_455 104_545 n
O3 Na2 Na2 88.3(12) 102_455 104_555 n
O3 Na2 Na2 90.6(15) 104_555 3_465 n
O3 Na2 Na2 35.0(11) 104_555 3_565 n
O3 Na2 Na2 93.7(12) 104_555 102_465 n
O3 Na2 Na2 39.1(13) 104_555 102_565 n
O3 Na2 Na2 34.6(15) 104_555 104_545 n
O3 Na2 Na2 93.1(11) 104_555 104_555 n
Na2 Na2 Na2 93.89(11) 3_465 3_565 n
Na2 Na2 Na2 59.385(31) 3_465 102_465 n
Na2 Na2 Na2 124.97(9) 3_465 102_565 n
Na2 Na2 Na2 59.62(4) 3_465 104_545 n
Na2 Na2 Na2 120.38(4) 3_465 104_555 n
Na2 Na2 Na2 124.97(9) 3_565 102_465 n
Na2 Na2 Na2 59.385(31) 3_565 102_565 n
Na2 Na2 Na2 59.62(4) 3_565 104_545 n
Na2 Na2 Na2 120.38(4) 3_565 104_555 n
Na2 Na2 Na2 95.58(6) 102_465 102_565 n
Na2 Na2 Na2 65.44(7) 102_465 104_545 n
Na2 Na2 Na2 60.99(7) 102_465 104_555 n
Na2 Na2 Na2 65.44(7) 102_565 104_545 n
Na2 Na2 Na2 60.99(7) 102_565 104_555 n
Na2 Na2 Na2 95.58(6) 104_545 104_555 n

loop_
_geom_bond_atom_site_label_1
_geom_bond_atom_site_label_2
_geom_bond_distance
_geom_bond_site_symmetry_2
_geom_bond_publ_flag
Na1 Na1 3.800(11) 2_455 n
Na1 Na1 3.959(11) 2_465 n
Na1 Na1 3.800(11) 2_555 n
Na1 Na1 3.959(11) 2_565 n
Na1 La1 3.800(11) 2_455 n
Na1 La1 3.959(11) 2_465 n
Na1 La1 3.800(11) 2_555 n
Na1 La1 3.959(11) 2_565 n
Na1 Bi1 3.800(11) 2_455 n
Na1 Bi1 3.959(11) 2_465 n
Na1 Bi1 3.800(11) 2_555 n
Na1 Bi1 3.959(11) 2_565 n
Na1 Nb1 3.547(4) 101_444 n
Na1 Nb1 3.379(4) 101_544 n
Na1 Nb1 3.403(8) 102_455 n
Na1 Nb1 3.515(8) 102_465 n
Na1 Nb1 3.403(8) 103_454 n
Na1 Nb1 3.515(8) 103_464 n
Na1 Nb1 3.547(4) 104_445 n
Na1 Nb1 3.379(4) 104_545 n
Na1 O1 3.036(34) 1_455 n
Na1 O1 2.460(34) 1_555 n
Na1 O1 2.55(5) 2_455 n
Na1 O1 2.96(5) 2_465 n
Na1 O4 3.128(24) 1_445 n
Na1 O4 2.681(23) 2_465 n
Na1 O4 2.681(23) 3_465 n
Na1 O4 3.128(24) 4_445 n
Na1 O5 2.561(35) 101_444 n
Na1 O5 2.80(4) 102_465 n
Na1 O5 2.80(4) 103_464 n
Na1 O5 2.561(35) 104_445 n
La1 Na1 3.800(11) 2_455 n
La1 Na1 3.959(11) 2_465 n
La1 Na1 3.800(11) 2_555 n
La1 Na1 3.959(11) 2_565 n
La1 La1 3.800(11) 2_455 n
La1 La1 3.959(11) 2_465 n
La1 La1 3.800(11) 2_555 n
La1 La1 3.959(11) 2_565 n
La1 Bi1 3.800(11) 2_455 n
La1 Bi1 3.959(11) 2_465 n
La1 Bi1 3.800(11) 2_555 n
La1 Bi1 3.959(11) 2_565 n
La1 Nb1 3.547(4) 101_444 n
La1 Nb1 3.379(4) 101_544 n
La1 Nb1 3.403(8) 102_455 n
La1 Nb1 3.515(8) 102_465 n
La1 Nb1 3.403(8) 103_454 n
La1 Nb1 3.515(8) 103_464 n
La1 Nb1 3.547(4) 104_445 n
La1 Nb1 3.379(4) 104_545 n
La1 O1 3.036(34) 1_455 n
La1 O1 2.460(34) 1_555 n
La1 O1 2.55(5) 2_455 n
La1 O1 2.96(5) 2_465 n
La1 O4 3.128(24) 1_445 n
La1 O4 2.681(23) 2_465 n
La1 O4 2.681(23) 3_465 n
La1 O4 3.128(24) 4_445 n
La1 O5 2.561(35) 101_444 n
La1 O5 2.80(4) 102_465 n
La1 O5 2.80(4) 103_464 n
La1 O5 2.561(35) 104_445 n
Bi1 Na1 3.800(11) 2_455 n
Bi1 Na1 3.959(11) 2_465 n
Bi1 Na1 3.800(11) 2_555 n
Bi1 Na1 3.959(11) 2_565 n
Bi1 La1 3.800(11) 2_455 n
Bi1 La1 3.959(11) 2_465 n
Bi1 La1 3.800(11) 2_555 n
Bi1 La1 3.959(11) 2_565 n
Bi1 Nb1 3.547(4) 101_444 n
Bi1 Nb1 3.379(4) 101_544 n
Bi1 Nb1 3.403(8) 102_455 n
Bi1 Nb1 3.515(8) 102_465 n
Bi1 Nb1 3.403(8) 103_454 n
Bi1 Nb1 3.515(8) 103_464 n
Bi1 Nb1 3.547(4) 104_445 n
Bi1 Nb1 3.379(4) 104_545 n
Bi1 O1 2.460(34) 1_555 n
Bi1 O1 2.55(5) 2_455 n
Bi1 O1 2.96(5) 2_465 n
Bi1 O4 2.681(23) 2_465 n
Bi1 O4 2.681(23) 3_465 n
Bi1 O5 2.561(35) 101_444 n
Bi1 O5 2.80(4) 102_465 n
Bi1 O5 2.80(4) 103_464 n
Bi1 O5 2.561(35) 104_445 n
La2 La2 3.7585(32) 3_465 n
La2 La2 4.0035(34) 3_475 n
La2 La2 3.7585(32) 3_565 n
La2 La2 4.0035(34) 3_575 n
La2 La2 3.7077(17) 102_465 n
La2 La2 3.7077(17) 102_565 n
La2 La2 3.6986(16) 104_545 n
La2 La2 3.6986(16) 104_555 n
La2 Bi2 3.7585(32) 3_465 n
La2 Bi2 3.7585(32) 3_565 n
La2 Bi2 3.7077(17) 102_465 n
La2 Bi2 3.7077(17) 102_565 n
La2 Bi2 3.6986(16) 104_545 n
La2 Bi2 3.6986(16) 104_555 n
La2 O2 2.697(25) 102_565 n
La2 O2 2.665(27) 104_545 n
La2 O3 2.20(5) 1_565 n
La2 O3 2.39(5) 3_465 n
La2 O3 2.26(5) 102_455 n
La2 O3 2.39(5) 104_555 n
La2 Na2 3.7585(32) 3_465 n
La2 Na2 4.0035(34) 3_475 n
La2 Na2 3.7585(32) 3_565 n
La2 Na2 4.0035(34) 3_575 n
La2 Na2 3.7077(17) 102_465 n
La2 Na2 3.7077(17) 102_565 n
La2 Na2 3.6986(16) 104_545 n
La2 Na2 3.6986(16) 104_555 n
Bi2 La2 3.7585(32) 3_465 n
Bi2 La2 3.7585(32) 3_565 n
Bi2 La2 3.7077(17) 102_465 n
Bi2 La2 3.7077(17) 102_565 n
Bi2 La2 3.6986(16) 104_545 n
Bi2 La2 3.6986(16) 104_555 n
Bi2 Bi2 3.7585(32) 3_465 n
Bi2 Bi2 3.7585(32) 3_565 n
Bi2 Bi2 3.7077(17) 102_465 n
Bi2 Bi2 3.7077(17) 102_565 n
Bi2 Bi2 3.6986(16) 104_545 n
Bi2 Bi2 3.6986(16) 104_555 n
Bi2 O2 2.697(25) 102_565 n
Bi2 O2 2.665(27) 104_545 n
Bi2 O3 2.20(5) 1_565 n
Bi2 O3 2.39(5) 3_465 n
Bi2 O3 2.26(5) 102_455 n
Bi2 O3 2.39(5) 104_555 n
Bi2 Na2 3.7585(32) 3_465 n
Bi2 Na2 3.7585(32) 3_565 n
Bi2 Na2 3.7077(17) 102_465 n
Bi2 Na2 3.7077(17) 102_565 n
Bi2 Na2 3.6986(16) 104_545 n
Bi2 Na2 3.6986(16) 104_555 n
Nb1 Na1 3.379(4) 101_555 n
Nb1 Na1 3.547(4) 101_655 n
Nb1 Na1 3.403(8) 102_555 n
Nb1 Na1 3.515(8) 102_565 n
Nb1 La1 3.379(4) 101_555 n
Nb1 La1 3.547(4) 101_655 n
Nb1 La1 3.403(8) 102_555 n
Nb1 La1 3.515(8) 102_565 n
Nb1 Bi1 3.379(4) 101_555 n
Nb1 Bi1 3.547(4) 101_655 n
Nb1 Bi1 3.403(8) 102_555 n
Nb1 Bi1 3.515(8) 102_565 n
Nb1 O1 2.121(5) 101_555 n
Nb1 O2 1.774(16) 1_555 n
Nb1 O4 2.144(29) 102_465 n
Nb1 O4 1.751(30) 104_545 n
Nb1 O5 1.98(4) 2_476 n
Nb1 O5 1.99(5) 4_556 n
O1 Na1 2.460(34) 1_555 n
O1 Na1 3.036(34) 1_655 n
O1 Na1 2.55(5) 2_555 n
O1 Na1 2.96(5) 2_565 n
O1 La1 2.460(34) 1_555 n
O1 La1 3.036(34) 1_655 n
O1 La1 2.55(5) 2_555 n
O1 La1 2.96(5) 2_565 n
O1 Bi1 2.460(34) 1_555 n
O1 Bi1 2.55(5) 2_555 n
O1 Bi1 2.96(5) 2_565 n
O1 Nb1 2.121(5) 101_544 n
O1 Nb1 2.121(5) 104_545 n
O2 La2 2.697(25) 102_465 n
O2 La2 2.665(27) 104_555 n
O2 Bi2 2.697(25) 102_465 n
O2 Bi2 2.665(27) 104_555 n
O2 Nb1 1.774(16) 1_555 n
O2 Na2 2.697(25) 102_465 n
O2 Na2 2.665(27) 104_555 n
O3 La2 2.20(5) 1_545 n
O3 La2 2.39(5) 3_565 n
O3 La2 2.26(5) 102_555 n
O3 La2 2.39(5) 104_545 n
O3 Bi2 2.20(5) 1_545 n
O3 Bi2 2.39(5) 3_565 n
O3 Bi2 2.26(5) 102_555 n
O3 Bi2 2.39(5) 104_545 n
O3 Na2 2.20(5) 1_545 n
O3 Na2 2.39(5) 3_565 n
O3 Na2 2.26(5) 102_555 n
O3 Na2 2.39(5) 104_545 n
O4 Na1 3.128(24) 1_665 n
O4 Na1 2.681(23) 2_565 n
O4 La1 3.128(24) 1_665 n
O4 La1 2.681(23) 2_565 n
O4 Bi1 2.681(23) 2_565 n
O4 Nb1 2.144(29) 102_565 n
O4 Nb1 1.751(30) 104_555 n
O5 Na1 2.561(35) 101_655 n
O5 Na1 2.80(4) 102_565 n
O5 La1 2.561(35) 101_655 n
O5 La1 2.80(4) 102_565 n
O5 Bi1 2.561(35) 101_655 n
O5 Bi1 2.80(4) 102_565 n
O5 Nb1 1.98(4) 2_576 n
O5 Nb1 1.99(5) 4_556 n
Na2 La2 3.7585(32) 3_465 n
Na2 La2 4.0035(34) 3_475 n
Na2 La2 3.7585(32) 3_565 n
Na2 La2 4.0035(34) 3_575 n
Na2 La2 3.7077(17) 102_465 n
Na2 La2 3.7077(17) 102_565 n
Na2 La2 3.6986(16) 104_545 n
Na2 La2 3.6986(16) 104_555 n
Na2 Bi2 3.7585(32) 3_465 n
Na2 Bi2 3.7585(32) 3_565 n
Na2 Bi2 3.7077(17) 102_465 n
Na2 Bi2 3.7077(17) 102_565 n
Na2 Bi2 3.6986(16) 104_545 n
Na2 Bi2 3.6986(16) 104_555 n
Na2 O2 2.697(25) 102_565 n
Na2 O2 2.665(27) 104_545 n
Na2 O3 2.20(5) 1_565 n
Na2 O3 2.39(5) 3_465 n
Na2 O3 2.26(5) 102_455 n
Na2 O3 2.39(5) 104_555 n
Na2 Na2 3.7585(32) 3_465 n
Na2 Na2 4.0035(34) 3_475 n
Na2 Na2 3.7585(32) 3_565 n
Na2 Na2 4.0035(34) 3_575 n
Na2 Na2 3.7077(17) 102_465 n
Na2 Na2 3.7077(17) 102_565 n
Na2 Na2 3.6986(16) 104_545 n
Na2 Na2 3.6986(16) 104_555 n
